data_2107124
loop_
_publ_author_name
'Peters, J.'
'Krebs, B.'

_publ_section_title
;
 Silicon disulphide and silicon diselenide: A reinvestigation
;
_journal_name_full 'Acta Crystallographica B (24,1968-38,1982)'
_journal_page_first 1270
_journal_page_last 1272
_journal_volume 38
_journal_year 1982
_chemical_formula_sum 'S2 Si'
_chemical_name_systematic 'Si S2'
_space_group_IT_number 72
_symmetry_space_group_name_Hall '-I 2 2c'
_symmetry_space_group_name_H-M 'I b a m'
_cell_angle_alpha 90
_cell_angle_beta 90
_cell_angle_gamma 90
_cell_formula_units_Z 4
_cell_length_a 9.545
_cell_length_b 5.564
_cell_length_c 5.552
_cell_volume 294.858
_citation_journal_id_ASTM ACBCAR
_cod_data_source_file Peters_ACBCAR_1982_1713.cif
_cod_data_source_block S2Si1
_cod_original_cell_volume 294.8577
_cod_original_formula_sum 'S2 Si1'
_cod_database_code 2107124

loop_
_symmetry_equiv_pos_as_xyz
x,y,z
-x,-y,z
x,-y,-z+1/2
-x,y,-z+1/2
-x,-y,-z
x,y,-z
-x,y,z-1/2
x,-y,z-1/2
x+1/2,y+1/2,z+1/2
-x+1/2,-y+1/2,z+1/2
x+1/2,-y+1/2,-z+1
-x+1/2,y+1/2,-z+1
-x+1/2,-y+1/2,-z+1/2
x+1/2,y+1/2,-z+1/2
-x+1/2,y+1/2,z
x+1/2,-y+1/2,z

loop_
_atom_site_label
_atom_site_type_symbol
_atom_site_fract_x
_atom_site_fract_y
_atom_site_fract_z
_atom_site_occupancy
_atom_site_U_iso_or_equiv
S1 S-2 0.1182 0.2088 0 1 0.0
Si1 Si+4 0 0 0.25 1 0.0
